data_7246687
loop_
_publ_author_name
'Vaganova, Tamara A.'
'Gatilov, Yurij V.'
'Kryuchkova, Natalia A.'
'Pishchur, Denis P.'
'Zhukovets, Anastasia A.'
'Malykhin, Evgenij V.'

_publ_section_title
;
 How does the combination of the nitro group and fluorine atoms affect the
 (co)crystallization behaviour of arylenediamines?
;
_journal_issue 22
_journal_name_full CrystEngComm
_journal_page_first 3284
_journal_page_last 3298
_journal_paper_doi 10.1039/D3CE00327B
_journal_volume 25
_journal_year 2023
_chemical_formula_moiety 'C6 H4 F3 N3 O2'
_chemical_formula_sum 'C6 H4 F3 N3 O2'
_chemical_formula_weight 207.12
_chemical_melting_point 418.2
_chemical_name_systematic 2,4,5-trifluoro-6-nitrobenzene-1,3-diamine
_space_group_crystal_system orthorhombic
_space_group_IT_number 33
_space_group_name_Hall 'P 2c -2n'
_space_group_name_H-M_alt 'P n a 21'
_atom_sites_solution_hydrogens difmap
_atom_sites_solution_primary direct
_atom_sites_solution_secondary difmap
_audit_creation_method SHELXL-2018/3
_audit_update_record
;
2023-04-04 deposited with the CCDC.	2023-04-27 downloaded from the CCDC.
;
_cell_angle_alpha 90
_cell_angle_beta 90
_cell_angle_gamma 90
_cell_formula_units_Z 4
_cell_length_a 7.1452(4)
_cell_length_b 13.5660(8)
_cell_length_c 7.7555(5)
_cell_measurement_reflns_used 5746
_cell_measurement_temperature 296(2)
_cell_measurement_theta_max 27.89
_cell_measurement_theta_min 3.00
_cell_volume 751.75(8)
_computing_cell_refinement 'Bruker SAINT'
_computing_data_collection 'Bruker APEX2'
_computing_data_reduction 'Bruker SAINT'
_computing_molecular_graphics 'Bruker SHELXTL'
_computing_publication_material 'Bruker SHELXTL'
_computing_structure_refinement 'SHELXL-2018/3 (Sheldrick, 2018)'
_computing_structure_solution 'SHELXS-97 (Sheldrick 2008)'
_diffrn_ambient_temperature 296(2)
_diffrn_measured_fraction_theta_full 1.000
_diffrn_measured_fraction_theta_max 0.999
_diffrn_measurement_device_type 'Bruker APEX-II CCD'
_diffrn_measurement_method '\f and \w scans'
_diffrn_radiation_type MoK\a
_diffrn_radiation_wavelength 0.71073
_diffrn_reflns_av_R_equivalents 0.0311
_diffrn_reflns_av_unetI/netI 0.0178
_diffrn_reflns_Laue_measured_fraction_full 1.000
_diffrn_reflns_Laue_measured_fraction_max 0.999
_diffrn_reflns_limit_h_max 9
_diffrn_reflns_limit_h_min -9
_diffrn_reflns_limit_k_max 17
_diffrn_reflns_limit_k_min -17
_diffrn_reflns_limit_l_max 10
_diffrn_reflns_limit_l_min -10
_diffrn_reflns_number 13714
_diffrn_reflns_point_group_measured_fraction_full 1.000
_diffrn_reflns_point_group_measured_fraction_max 0.998
_diffrn_reflns_theta_full 25.242
_diffrn_reflns_theta_max 28.049
_diffrn_reflns_theta_min 3.003
_diffrn_source 'sealed tube'
_exptl_absorpt_coefficient_mu 0.186
_exptl_absorpt_correction_T_max 0.9420
_exptl_absorpt_correction_T_min 0.8989
_exptl_absorpt_correction_type multi-scan
_exptl_absorpt_process_details SADABS-2016/2
_exptl_crystal_colour orange
_exptl_crystal_density_diffrn 1.830
_exptl_crystal_description prism
_exptl_crystal_F_000 416
_exptl_crystal_size_max 0.540
_exptl_crystal_size_mid 0.190
_exptl_crystal_size_min 0.120
_refine_diff_density_max 0.236
_refine_diff_density_min -0.159
_refine_diff_density_rms 0.039
_refine_ls_abs_structure_details
;
 Flack x determined using 636 quotients [(I+)-(I-)]/[(I+)+(I-)]
 (Parsons, Flack and Wagner, Acta Cryst. B69 (2013) 249-259).
;
_refine_ls_abs_structure_Flack 0.1(2)
_refine_ls_extinction_method none
_refine_ls_goodness_of_fit_ref 1.047
_refine_ls_hydrogen_treatment refall
_refine_ls_matrix_type full
_refine_ls_number_parameters 143
_refine_ls_number_reflns 1823
_refine_ls_number_restraints 1
_refine_ls_restrained_S_all 1.047
_refine_ls_R_factor_all 0.0421
_refine_ls_R_factor_gt 0.0330
_refine_ls_shift/su_max 0.000
_refine_ls_shift/su_mean 0.000
_refine_ls_structure_factor_coef Fsqd
_refine_ls_weighting_details 'w=1/[\s^2^(Fo^2^)+(0.0614P)^2^+0.1087P] where P=(Fo^2^+2Fc^2^)/3'
_refine_ls_weighting_scheme calc
_refine_ls_wR_factor_gt 0.0960
_refine_ls_wR_factor_ref 0.1053
_reflns_Friedel_coverage 0.862
_reflns_Friedel_fraction_full 1.000
_reflns_Friedel_fraction_max 0.996
_reflns_number_gt 1521
_reflns_number_total 1823
_reflns_threshold_expression 'I > 2\s(I)'
_cod_data_source_file d3ce00327b2.cif
_cod_data_source_block A-mal148_2
_cod_depositor_comments 'Adding full bibliography for 7246683--7246691.cif.'
_cod_database_code 7246687
_shelx_shelxl_version_number 2018/3
_shelx_space_group_comment
;
The symmetry employed for this shelxl refinement is uniquely defined
by the following loop, which should always be used as a source of
symmetry information in preference to the above space-group names.
They are only intended as comments.
;
_shelx_estimated_absorpt_t_min 0.906
_shelx_estimated_absorpt_t_max 0.978

loop_
_space_group_symop_operation_xyz
'x, y, z'
'-x, -y, z+1/2'
'x+1/2, -y+1/2, z'
'-x+1/2, y+1/2, z+1/2'

loop_
_atom_site_label
_atom_site_type_symbol
_atom_site_fract_x
_atom_site_fract_y
_atom_site_fract_z
_atom_site_U_iso_or_equiv
_atom_site_adp_type
_atom_site_occupancy
_atom_site_site_symmetry_order
_atom_site_calc_flag
_atom_site_refinement_flags_posn
_atom_site_refinement_flags_adp
_atom_site_refinement_flags_occupancy
_atom_site_disorder_assembly
_atom_site_disorder_group
F1 F 0.6876(3) 0.48029(11) 0.4322(2) 0.0574(5) Uani 1 1 d . . . . .
O1 O 0.5049(5) 0.2255(2) 0.8593(3) 0.0793(9) Uani 1 1 d . . . . .
N1 N 0.5658(4) 0.3935(3) 0.7147(4) 0.0559(7) Uani 1 1 d . . . . .
H1A H 0.583(6) 0.456(4) 0.702(6) 0.081(14) Uiso 1 1 d . . . . .
H1B H 0.525(6) 0.367(3) 0.796(7) 0.067(12) Uiso 1 1 d . . . . .
C1 C 0.6213(3) 0.23067(16) 0.5855(3) 0.0338(5) Uani 1 1 d . . . . .
C2 C 0.6240(3) 0.33521(17) 0.5841(3) 0.0353(5) Uani 1 1 d . . . . .
F2 F 0.8073(2) 0.17759(13) 0.1586(2) 0.0534(5) Uani 1 1 d . . . . .
O2 O 0.5329(4) 0.08880(19) 0.7238(4) 0.0720(8) Uani 1 1 d . . . . .
N2 N 0.8069(4) 0.3807(2) 0.1449(3) 0.0519(7) Uani 1 1 d . . . . .
H2A H 0.824(5) 0.443(3) 0.154(6) 0.074(12) Uiso 1 1 d . . . . .
H2B H 0.849(6) 0.343(3) 0.055(7) 0.080(13) Uiso 1 1 d . . . . .
C3 C 0.6870(4) 0.38049(17) 0.4336(4) 0.0361(5) Uani 1 1 d . . . . .
F3 F 0.6910(3) 0.08122(11) 0.4317(3) 0.0586(5) Uani 1 1 d . . . . .
N3 N 0.5523(3) 0.17795(19) 0.7310(3) 0.0439(6) Uani 1 1 d . . . . .
C4 C 0.7481(4) 0.33256(19) 0.2880(3) 0.0340(5) Uani 1 1 d . . . . .
C5 C 0.7444(4) 0.22914(17) 0.2952(3) 0.0337(5) Uani 1 1 d . . . . .
C6 C 0.6834(3) 0.17970(17) 0.4374(4) 0.0344(5) Uani 1 1 d . . . . .

loop_
_atom_site_aniso_label
_atom_site_aniso_U_11
_atom_site_aniso_U_22
_atom_site_aniso_U_33
_atom_site_aniso_U_23
_atom_site_aniso_U_13
_atom_site_aniso_U_12
F1 0.0811(12) 0.0327(7) 0.0583(10) 0.0018(8) 0.0101(9) 0.0089(8)
O1 0.105(2) 0.096(2) 0.0373(12) 0.0046(12) 0.0260(14) -0.0206(15)
N1 0.0678(17) 0.0584(18) 0.0415(14) -0.0083(14) 0.0160(13) 0.0065(13)
C1 0.0295(11) 0.0422(12) 0.0297(11) 0.0070(11) -0.0006(10) -0.0034(10)
C2 0.0303(10) 0.0446(12) 0.0311(11) -0.0017(11) 0.0028(10) 0.0043(10)
F2 0.0665(11) 0.0545(9) 0.0392(8) -0.0156(9) 0.0087(8) 0.0031(8)
O2 0.0763(15) 0.0581(14) 0.0816(17) 0.0354(12) 0.0250(14) 0.0093(11)
N2 0.0710(18) 0.0480(14) 0.0367(13) 0.0093(12) 0.0121(12) -0.0040(12)
C3 0.0384(11) 0.0320(10) 0.0378(11) 0.0029(11) -0.0004(9) 0.0028(10)
F3 0.0837(13) 0.0316(7) 0.0605(10) 0.0013(8) 0.0018(9) -0.0042(8)
N3 0.0355(11) 0.0582(15) 0.0380(11) 0.0168(12) 0.0022(10) -0.0009(10)
C4 0.0321(11) 0.0399(12) 0.0300(11) 0.0025(10) -0.0011(9) -0.0008(10)
C5 0.0328(11) 0.0393(12) 0.0291(10) -0.0057(10) -0.0001(9) 0.0016(10)
C6 0.0334(10) 0.0309(10) 0.0388(11) 0.0010(11) -0.0049(9) -0.0009(10)

loop_
_atom_type_symbol
_atom_type_description
_atom_type_scat_dispersion_real
_atom_type_scat_dispersion_imag
_atom_type_scat_source
C C 0.0033 0.0016 'International Tables Vol C Tables 4.2.6.8 and 6.1.1.4'
H H 0.0000 0.0000 'International Tables Vol C Tables 4.2.6.8 and 6.1.1.4'
N N 0.0061 0.0033 'International Tables Vol C Tables 4.2.6.8 and 6.1.1.4'
O O 0.0106 0.0060 'International Tables Vol C Tables 4.2.6.8 and 6.1.1.4'
F F 0.0171 0.0103 'International Tables Vol C Tables 4.2.6.8 and 6.1.1.4'

loop_
_geom_angle_atom_site_label_1
_geom_angle_atom_site_label_2
_geom_angle_atom_site_label_3
_geom_angle
_geom_angle_site_symmetry_1
_geom_angle_site_symmetry_3
_geom_angle_publ_flag
C2 N1 H1A 116(3) . . ?
C2 N1 H1B 117(3) . . ?
H1A N1 H1B 127(5) . . ?
C2 C1 C6 118.6(2) . . ?
C2 C1 N3 120.9(2) . . ?
C6 C1 N3 120.5(2) . . ?
N1 C2 C3 118.0(2) . . ?
N1 C2 C1 125.1(3) . . ?
C3 C2 C1 116.8(2) . . ?
C4 N2 H2A 117(3) . . ?
C4 N2 H2B 117(3) . . ?
H2A N2 H2B 124(4) . . ?
C4 C3 F1 117.8(2) . . ?
C4 C3 C2 125.6(2) . . ?
F1 C3 C2 116.6(2) . . ?
O2 N3 O1 121.6(2) . . ?
O2 N3 C1 120.1(3) . . ?
O1 N3 C1 118.1(2) . . ?
N2 C4 C3 122.9(2) . . ?
N2 C4 C5 121.4(3) . . ?
C3 C4 C5 115.7(2) . . ?
F2 C5 C6 119.2(2) . . ?
F2 C5 C4 118.7(2) . . ?
C6 C5 C4 122.0(2) . . ?
F3 C6 C5 116.9(2) . . ?
F3 C6 C1 121.9(2) . . ?
C5 C6 C1 121.2(2) . . ?

loop_
_geom_bond_atom_site_label_1
_geom_bond_atom_site_label_2
_geom_bond_distance
_geom_bond_site_symmetry_2
_geom_bond_publ_flag
F1 C3 1.354(3) . ?
O1 N3 1.233(4) . ?
N1 C2 1.350(4) . ?
N1 H1A 0.86(5) . ?
N1 H1B 0.78(5) . ?
C1 C2 1.418(3) . ?
C1 C6 1.413(4) . ?
C1 N3 1.424(3) . ?
C2 C3 1.394(4) . ?
F2 C5 1.347(3) . ?
O2 N3 1.219(4) . ?
N2 C4 1.354(4) . ?
N2 H2A 0.86(4) . ?
N2 H2B 0.92(5) . ?
C3 C4 1.374(4) . ?
F3 C6 1.338(3) . ?
C4 C5 1.404(4) . ?
C5 C6 1.362(4) . ?

loop_
_geom_torsion_atom_site_label_1
_geom_torsion_atom_site_label_2
_geom_torsion_atom_site_label_3
_geom_torsion_atom_site_label_4
_geom_torsion
_geom_torsion_site_symmetry_1
_geom_torsion_site_symmetry_2
_geom_torsion_site_symmetry_3
_geom_torsion_site_symmetry_4
_geom_torsion_publ_flag
C6 C1 C2 N1 178.7(3) . . . . ?
N3 C1 C2 N1 0.6(4) . . . . ?
C6 C1 C2 C3 0.6(4) . . . . ?
N3 C1 C2 C3 -177.5(2) . . . . ?
N1 C2 C3 C4 -178.9(2) . . . . ?
C1 C2 C3 C4 -0.7(4) . . . . ?
N1 C2 C3 F1 1.2(4) . . . . ?
C1 C2 C3 F1 179.4(2) . . . . ?
C2 C1 N3 O2 172.5(2) . . . . ?
C6 C1 N3 O2 -5.6(4) . . . . ?
C2 C1 N3 O1 -4.0(4) . . . . ?
C6 C1 N3 O1 177.9(3) . . . . ?
F1 C3 C4 N2 -0.4(4) . . . . ?
C2 C3 C4 N2 179.6(2) . . . . ?
F1 C3 C4 C5 -179.8(2) . . . . ?
C2 C3 C4 C5 0.2(4) . . . . ?
N2 C4 C5 F2 2.4(4) . . . . ?
C3 C4 C5 F2 -178.2(2) . . . . ?
N2 C4 C5 C6 -179.1(3) . . . . ?
C3 C4 C5 C6 0.3(4) . . . . ?
F2 C5 C6 F3 0.3(4) . . . . ?
C4 C5 C6 F3 -178.2(2) . . . . ?
F2 C5 C6 C1 178.2(2) . . . . ?
C4 C5 C6 C1 -0.3(4) . . . . ?
C2 C1 C6 F3 177.6(2) . . . . ?
N3 C1 C6 F3 -4.2(4) . . . . ?
C2 C1 C6 C5 -0.2(4) . . . . ?
N3 C1 C6 C5 178.0(2) . . . . ?
